data_4113499
loop_
_publ_author_name
'W. C. Peter Tsang'
'Kai C. Hultzsch'
'John B. Alexander'
'Peter J. Bonitatebus'
'Richard R. Schrock'
'Amir H. Hoveyda'

_publ_section_title
;
 Alkylidene and Metalacyclic Complexes of Tungsten that Contain a Chiral
 Biphenoxide Ligand. Synthesis, Asymmetric Ring-Closing Metathesis, and
 Mechanistic Investigations
;
_journal_name_full 'Journal of the American Chemical Society'
_journal_page_first 2652
_journal_page_last 2666
_journal_paper_doi 10.1021/ja0210603
_journal_volume 125
_journal_year 2003
_chemical_formula_sum 'C45 H63 N O3 W'
_chemical_formula_weight 849.81
_chemical_name_systematic
; 
 ? 
;
_space_group_IT_number 2
_symmetry_cell_setting triclinic
_symmetry_space_group_name_Hall '-P 1'
_symmetry_space_group_name_H-M 'P -1'
_atom_sites_solution_hydrogens geom
_atom_sites_solution_primary direct
_atom_sites_solution_secondary difmap
_audit_creation_method SHELXL-97
_cell_angle_alpha 75.914(3)
_cell_angle_beta 80.904(2)
_cell_angle_gamma 65.334(2)
_cell_formula_units_Z 2
_cell_length_a 10.1880(16)
_cell_length_b 10.8869(17)
_cell_length_c 21.512(3)
_cell_measurement_temperature 293(2)
_cell_volume 2098.8(6)
_computing_cell_refinement 'Bruker SMART'
_computing_data_collection 'Bruker SMART'
_computing_data_reduction 'Bruker SHELXTL'
_computing_molecular_graphics 'Bruker SHELXTL'
_computing_publication_material 'Bruker SHELXTL'
_computing_structure_refinement 'SHELXL-97 (Sheldrick, 1997)'
_computing_structure_solution 'SHELXS-97 (Sheldrick, 1990)'
_diffrn_ambient_temperature 293(2)
_diffrn_measured_fraction_theta_full 0.962
_diffrn_measured_fraction_theta_max 0.962
_diffrn_measurement_device_type 'CCD area detector'
_diffrn_measurement_method 'phi and omega scans'
_diffrn_radiation_monochromator graphite
_diffrn_radiation_source 'fine-focus sealed tube'
_diffrn_radiation_type MoK\a
_diffrn_radiation_wavelength 0.71073
_diffrn_reflns_av_R_equivalents 0.0321
_diffrn_reflns_av_sigmaI/netI 0.0241
_diffrn_reflns_limit_h_max 11
_diffrn_reflns_limit_h_min -11
_diffrn_reflns_limit_k_max 12
_diffrn_reflns_limit_k_min -7
_diffrn_reflns_limit_l_max 23
_diffrn_reflns_limit_l_min -18
_diffrn_reflns_number 8327
_diffrn_reflns_theta_full 23.34
_diffrn_reflns_theta_max 23.34
_diffrn_reflns_theta_min 2.47
_exptl_absorpt_coefficient_mu 2.790
_exptl_absorpt_correction_T_max 0.5958
_exptl_absorpt_correction_T_min 0.3937
_exptl_absorpt_correction_type empirical
_exptl_crystal_density_diffrn 1.345
_exptl_crystal_F_000 876
_refine_diff_density_max 1.304
_refine_diff_density_min -0.876
_refine_diff_density_rms 0.083
_refine_ls_extinction_coef 0.0018(3)
_refine_ls_extinction_expression Fc^*^=kFc[1+0.001xFc^2^\l^3^/sin(2\q)]^-1/4^
_refine_ls_extinction_method SHELXL
_refine_ls_goodness_of_fit_ref 1.118
_refine_ls_hydrogen_treatment mixed
_refine_ls_matrix_type full
_refine_ls_number_parameters 452
_refine_ls_number_reflns 5863
_refine_ls_number_restraints 0
_refine_ls_restrained_S_all 1.118
_refine_ls_R_factor_all 0.0292
_refine_ls_R_factor_gt 0.0281
_refine_ls_shift/su_max 0.014
_refine_ls_shift/su_mean 0.000
_refine_ls_structure_factor_coef Fsqd
_refine_ls_weighting_details 'calc w=1/[\s^2^(Fo^2^)+(0.0401P)^2^+3.0035P] where P=(Fo^2^+2Fc^2^)/3'
_refine_ls_weighting_scheme calc
_refine_ls_wR_factor_gt 0.0701
_refine_ls_wR_factor_ref 0.0708
_reflns_number_gt 5688
_reflns_number_total 5863
_reflns_threshold_expression >2sigma(I)
_cod_data_source_file ja0210603_s2.cif
_cod_data_source_block Compound14
_cod_original_cell_volume 2098.7(6)
_cod_database_code 4113499

loop_
_symmetry_equiv_pos_as_xyz
'x, y, z'
'-x, -y, -z'

loop_
_atom_site_label
_atom_site_type_symbol
_atom_site_fract_x
_atom_site_fract_y
_atom_site_fract_z
_atom_site_U_iso_or_equiv
_atom_site_adp_type
_atom_site_occupancy
_atom_site_symmetry_multiplicity
_atom_site_calc_flag
_atom_site_refinement_flags
W1 W 0.225496(16) 1.055356(15) 1.288785(7) 0.02529(9) Uani 1 1 d .
C27 C 0.1729(4) 1.0202(4) 1.14283(19) 0.0266(9) Uani 1 1 d .
O1 O 0.3061(3) 1.0815(3) 1.20126(13) 0.0266(6) Uani 1 1 d .
O3 O 0.3591(3) 0.8205(3) 1.28036(14) 0.0314(6) Uani 1 1 d .
O2 O 0.0646(3) 1.0120(3) 1.27379(14) 0.0296(6) Uani 1 1 d .
N1 N 0.1499(4) 1.2190(3) 1.30721(16) 0.0292(8) Uani 1 1 d .
C23 C 0.4366(4) 0.9358(4) 1.12324(19) 0.0279(9) Uani 1 1 d .
C33 C -0.0240(4) 1.1111(4) 1.2279(2) 0.0303(9) Uani 1 1 d .
C26 C 0.1674(4) 0.9336(4) 1.10542(19) 0.0303(9) Uani 1 1 d .
C24 C 0.4245(5) 0.8538(4) 1.0863(2) 0.0328(10) Uani 1 1 d .
H24A H 0.5080 0.8005 1.0650 0.039 Uiso 1 1 calc R
C22 C 0.3078(4) 1.0115(4) 1.15572(19) 0.0278(9) Uani 1 1 d .
C29 C -0.0469(5) 1.2392(4) 1.1173(2) 0.0339(10) Uani 1 1 d .
C4 C 0.4286(5) 0.7434(5) 1.3412(2) 0.0356(10) Uani 1 1 d .
H4A H 0.5338 0.7125 1.3332 0.043 Uiso 1 1 calc R
C28 C 0.0337(4) 1.1270(4) 1.1644(2) 0.0291(9) Uani 1 1 d .
C1 C 0.2096(5) 0.9216(4) 1.38223(19) 0.0320(9) Uani 1 1 d .
H1A H 0.1642 0.9721 1.4166 0.038 Uiso 1 1 calc R
H1B H 0.1639 0.8602 1.3806 0.038 Uiso 1 1 calc R
C25 C 0.2955(5) 0.8461(4) 1.0792(2) 0.0320(9) Uani 1 1 d .
C5 C 0.3899(5) 0.6201(5) 1.3579(2) 0.0403(11) Uani 1 1 d .
C10 C 0.0844(5) 1.3539(5) 1.3179(2) 0.0398(11) Uani 1 1 d .
C39 C 0.0244(5) 0.9314(5) 1.0969(2) 0.0388(10) Uani 1 1 d .
H39A H 0.0397 0.8673 1.0700 0.058 Uiso 1 1 calc R
H39B H -0.0392 1.0219 1.0771 0.058 Uiso 1 1 calc R
H39C H -0.0183 0.9037 1.1380 0.058 Uiso 1 1 calc R
C30 C -0.1874(5) 1.3240(5) 1.1346(2) 0.0394(11) Uani 1 1 d .
C6 C 0.3219(5) 0.6180(5) 1.3111(2) 0.0422(11) Uani 1 1 d .
H6A H 0.2896 0.5493 1.3118 0.051 Uiso 1 1 calc R
C3 C 0.3756(5) 0.8492(5) 1.3839(2) 0.0350(10) Uani 1 1 d .
C2 C 0.4109(5) 0.9709(5) 1.3460(2) 0.0366(10) Uani 1 1 d .
H2A H 0.5022 0.9429 1.3206 0.044 Uiso 1 1 calc R
H2B H 0.4081 1.0321 1.3728 0.044 Uiso 1 1 calc R
C40 C 0.0190(5) 1.2652(5) 1.0505(2) 0.0436(11) Uani 1 1 d .
H40A H -0.0500 1.3440 1.0250 0.065 Uiso 1 1 calc R
H40B H 0.0459 1.1859 1.0317 0.065 Uiso 1 1 calc R
H40C H 0.1035 1.2823 1.0521 0.065 Uiso 1 1 calc R
C32 C -0.1702(4) 1.1905(4) 1.2449(2) 0.0329(10) Uani 1 1 d .
C42 C -0.2422(5) 1.1590(5) 1.3113(2) 0.0400(11) Uani 1 1 d .
C38 C 0.2959(5) 0.7472(5) 1.0403(2) 0.0423(11) Uani 1 1 d .
H38A H 0.1991 0.7535 1.0401 0.063 Uiso 1 1 calc R
H38B H 0.3568 0.6547 1.0591 0.063 Uiso 1 1 calc R
H38C H 0.3322 0.7704 0.9970 0.063 Uiso 1 1 calc R
C31 C -0.2461(5) 1.2953(5) 1.1964(2) 0.0406(11) Uani 1 1 d .
H31A H -0.3423 1.3497 1.2059 0.049 Uiso 1 1 calc R
C37 C 0.6918(5) 0.8823(6) 1.0743(2) 0.0472(12) Uani 1 1 d .
H37A H 0.7812 0.8896 1.0773 0.071 Uiso 1 1 calc R
H37B H 0.6553 0.9309 1.0329 0.071 Uiso 1 1 calc R
H37C H 0.7083 0.7869 1.0797 0.071 Uiso 1 1 calc R
C34 C 0.5821(5) 0.9447(5) 1.1265(2) 0.0378(10) Uani 1 1 d .
C15 C 0.0540(6) 1.4632(5) 1.2647(3) 0.0513(13) Uani 1 1 d .
C7 C 0.3029(5) 0.7364(4) 1.2578(2) 0.0390(11) Uani 1 1 d .
H7A H 0.3573 0.7066 1.2191 0.047 Uiso 1 1 calc R
H7B H 0.2016 0.7873 1.2491 0.047 Uiso 1 1 calc R
C8 C 0.4378(6) 0.7904(6) 1.4501(2) 0.0523(13) Uani 1 1 d .
H8A H 0.5415 0.7489 1.4451 0.078 Uiso 1 1 calc R
H8B H 0.4021 0.7221 1.4733 0.078 Uiso 1 1 calc R
H8C H 0.4088 0.8633 1.4735 0.078 Uiso 1 1 calc R
C44 C -0.2143(6) 1.0047(5) 1.3301(3) 0.0501(13) Uani 1 1 d .
H44A H -0.1119 0.9507 1.3300 0.075 Uiso 1 1 calc R
H44B H -0.2555 0.9813 1.2998 0.075 Uiso 1 1 calc R
H44C H -0.2580 0.9860 1.3723 0.075 Uiso 1 1 calc R
C43 C -0.1841(6) 1.1972(6) 1.3621(3) 0.0554(14) Uani 1 1 d .
H43A H -0.2023 1.2936 1.3510 0.083 Uiso 1 1 calc R
H43B H -0.0818 1.1439 1.3640 0.083 Uiso 1 1 calc R
H43C H -0.2318 1.1780 1.4033 0.083 Uiso 1 1 calc R
C11 C 0.0503(6) 1.3748(6) 1.3816(3) 0.0574(15) Uani 1 1 d .
C45 C -0.4078(5) 1.2392(6) 1.3122(3) 0.0594(15) Uani 1 1 d .
H45A H -0.4302 1.3364 1.3010 0.089 Uiso 1 1 calc R
H45B H -0.4499 1.2174 1.3544 0.089 Uiso 1 1 calc R
H45C H -0.4464 1.2137 1.2817 0.089 Uiso 1 1 calc R
C16 C 0.0948(8) 1.2588(7) 1.4387(3) 0.0668(18) Uani 1 1 d .
H16A H 0.1194 1.1735 1.4234 0.080 Uiso 1 1 calc R
C18 C 0.2271(8) 1.2455(7) 1.4654(3) 0.079(2) Uani 1 1 d .
H18A H 0.3020 1.2406 1.4317 0.118 Uiso 1 1 calc R
H18B H 0.2591 1.1631 1.4979 0.118 Uiso 1 1 calc R
H18C H 0.2056 1.3241 1.4840 0.118 Uiso 1 1 calc R
C9 C 0.4344(8) 0.5133(5) 1.4178(3) 0.0638(16) Uani 1 1 d .
H9A H 0.3994 0.4432 1.4193 0.096 Uiso 1 1 calc R
H9B H 0.3942 0.5555 1.4545 0.096 Uiso 1 1 calc R
H9C H 0.5380 0.4726 1.4180 0.096 Uiso 1 1 calc R
C41 C -0.2806(6) 1.4477(5) 1.0873(3) 0.0552(14) Uani 1 1 d .
H41A H -0.3733 1.4931 1.1081 0.083 Uiso 1 1 calc R
H41B H -0.2936 1.4169 1.0513 0.083 Uiso 1 1 calc R
H41C H -0.2338 1.5109 1.0725 0.083 Uiso 1 1 calc R
C12 C -0.0216(8) 1.5113(7) 1.3904(4) 0.083(2) Uani 1 1 d .
H12A H -0.0483 1.5289 1.4318 0.100 Uiso 1 1 calc R
C36 C 0.6436(5) 0.8678(7) 1.1912(3) 0.0619(16) Uani 1 1 d .
H36A H 0.5758 0.9064 1.2247 0.093 Uiso 1 1 calc R
H36B H 0.7329 0.8762 1.1932 0.093 Uiso 1 1 calc R
H36C H 0.6610 0.7722 1.1966 0.093 Uiso 1 1 calc R
C19 C 0.1029(7) 1.4358(5) 1.1968(3) 0.0615(16) Uani 1 1 d .
H19A H 0.1033 1.3456 1.1968 0.074 Uiso 1 1 calc R
C35 C 0.5595(6) 1.0965(6) 1.1154(3) 0.0598(15) Uani 1 1 d .
H35A H 0.4905 1.1393 1.1477 0.090 Uiso 1 1 calc R
H35B H 0.5240 1.1429 1.0737 0.090 Uiso 1 1 calc R
H35C H 0.6499 1.1023 1.1180 0.090 Uiso 1 1 calc R
C20 C 0.2560(8) 1.4247(8) 1.1809(3) 0.082(2) Uani 1 1 d .
H20A H 0.2861 1.4082 1.1380 0.122 Uiso 1 1 calc R
H20B H 0.3185 1.3498 1.2106 0.122 Uiso 1 1 calc R
H20C H 0.2613 1.5091 1.1838 0.122 Uiso 1 1 calc R
C14 C -0.0171(8) 1.5968(6) 1.2764(4) 0.083(2) Uani 1 1 d .
H14A H -0.0403 1.6714 1.2420 0.099 Uiso 1 1 calc R
C21 C -0.0002(10) 1.5407(7) 1.1472(4) 0.094(3) Uani 1 1 d .
H21A H 0.0349 1.5187 1.1055 0.141 Uiso 1 1 calc R
H21B H -0.0061 1.6311 1.1470 0.141 Uiso 1 1 calc R
H21C H -0.0944 1.5386 1.1577 0.141 Uiso 1 1 calc R
C17 C -0.0277(10) 1.2672(11) 1.4915(4) 0.112(3) Uani 1 1 d .
H17A H 0.0067 1.1907 1.5266 0.168 Uiso 1 1 calc R
H17B H -0.1077 1.2643 1.4744 0.168 Uiso 1 1 calc R
H17C H -0.0586 1.3519 1.5064 0.168 Uiso 1 1 calc R
C13 C -0.0534(9) 1.6199(8) 1.3383(5) 0.098(3) Uani 1 1 d .
H13A H -0.1000 1.7099 1.3451 0.118 Uiso 1 1 calc R

loop_
_atom_site_aniso_label
_atom_site_aniso_U_11
_atom_site_aniso_U_22
_atom_site_aniso_U_33
_atom_site_aniso_U_23
_atom_site_aniso_U_13
_atom_site_aniso_U_12
W1 0.02785(12) 0.02458(12) 0.02367(12) -0.00470(7) -0.00161(7) -0.01064(8)
C27 0.026(2) 0.028(2) 0.026(2) -0.0042(17) -0.0024(17) -0.0099(17)
O1 0.0277(14) 0.0308(15) 0.0217(14) -0.0034(11) -0.0026(11) -0.0126(12)
O3 0.0344(15) 0.0302(15) 0.0276(15) -0.0025(12) -0.0070(12) -0.0108(13)
O2 0.0279(14) 0.0276(15) 0.0329(16) -0.0034(12) -0.0054(12) -0.0109(12)
N1 0.0318(18) 0.0298(19) 0.0250(18) -0.0080(15) 0.0024(14) -0.0114(16)
C23 0.026(2) 0.034(2) 0.022(2) -0.0027(17) -0.0016(16) -0.0107(18)
C33 0.029(2) 0.028(2) 0.037(2) -0.0064(18) -0.0075(18) -0.0130(18)
C26 0.033(2) 0.035(2) 0.023(2) 0.0031(17) -0.0102(17) -0.0151(19)
C24 0.028(2) 0.031(2) 0.033(2) -0.0093(18) -0.0014(18) -0.0048(18)
C22 0.032(2) 0.027(2) 0.024(2) 0.0009(17) -0.0072(17) -0.0139(18)
C29 0.038(2) 0.030(2) 0.035(2) -0.0045(19) -0.0115(19) -0.012(2)
C4 0.035(2) 0.037(2) 0.030(2) 0.0002(19) -0.0090(19) -0.011(2)
C28 0.024(2) 0.031(2) 0.033(2) -0.0098(18) -0.0041(17) -0.0095(18)
C1 0.039(2) 0.036(2) 0.019(2) -0.0044(17) 0.0014(18) -0.015(2)
C25 0.034(2) 0.034(2) 0.030(2) -0.0070(18) -0.0004(18) -0.0156(19)
C5 0.048(3) 0.032(2) 0.036(3) -0.005(2) -0.007(2) -0.010(2)
C10 0.039(2) 0.034(3) 0.052(3) -0.014(2) -0.006(2) -0.016(2)
C39 0.033(2) 0.044(3) 0.046(3) -0.014(2) -0.006(2) -0.018(2)
C30 0.037(2) 0.031(2) 0.047(3) -0.007(2) -0.016(2) -0.006(2)
C6 0.050(3) 0.030(2) 0.047(3) -0.009(2) -0.006(2) -0.014(2)
C3 0.038(2) 0.036(2) 0.029(2) -0.0003(18) -0.0110(19) -0.013(2)
C2 0.033(2) 0.038(2) 0.040(3) 0.000(2) -0.012(2) -0.017(2)
C40 0.045(3) 0.042(3) 0.038(3) -0.002(2) -0.009(2) -0.012(2)
C32 0.026(2) 0.031(2) 0.042(3) -0.0134(19) -0.0027(19) -0.0077(18)
C42 0.027(2) 0.045(3) 0.049(3) -0.017(2) 0.003(2) -0.012(2)
C38 0.045(3) 0.046(3) 0.040(3) -0.017(2) 0.000(2) -0.019(2)
C31 0.027(2) 0.037(3) 0.054(3) -0.018(2) -0.006(2) -0.002(2)
C37 0.031(2) 0.067(3) 0.046(3) -0.015(3) 0.003(2) -0.020(2)
C34 0.026(2) 0.056(3) 0.034(2) -0.013(2) 0.0012(18) -0.018(2)
C15 0.056(3) 0.032(3) 0.068(4) -0.012(2) -0.023(3) -0.012(2)
C7 0.054(3) 0.031(2) 0.035(2) -0.0083(19) -0.011(2) -0.015(2)
C8 0.064(3) 0.052(3) 0.037(3) -0.005(2) -0.020(2) -0.016(3)
C44 0.044(3) 0.054(3) 0.053(3) -0.010(2) 0.009(2) -0.025(3)
C43 0.051(3) 0.078(4) 0.049(3) -0.033(3) 0.015(2) -0.032(3)
C11 0.065(3) 0.059(3) 0.065(4) -0.036(3) 0.012(3) -0.034(3)
C45 0.034(3) 0.064(4) 0.071(4) -0.019(3) 0.013(3) -0.013(3)
C16 0.109(5) 0.072(4) 0.039(3) -0.027(3) 0.028(3) -0.058(4)
C18 0.103(5) 0.077(4) 0.060(4) -0.014(3) 0.013(4) -0.046(4)
C9 0.104(5) 0.036(3) 0.046(3) 0.004(2) -0.021(3) -0.023(3)
C41 0.052(3) 0.044(3) 0.054(3) -0.002(2) -0.022(3) -0.001(2)
C12 0.103(5) 0.063(4) 0.098(6) -0.059(4) 0.017(4) -0.032(4)
C36 0.031(3) 0.108(5) 0.044(3) -0.016(3) -0.006(2) -0.023(3)
C19 0.103(5) 0.025(3) 0.058(3) 0.005(2) -0.036(3) -0.023(3)
C35 0.050(3) 0.069(4) 0.077(4) -0.025(3) 0.016(3) -0.040(3)
C20 0.095(5) 0.082(5) 0.056(4) -0.008(3) -0.006(4) -0.027(4)
C14 0.099(5) 0.034(3) 0.115(6) -0.016(3) -0.044(5) -0.012(3)
C21 0.145(7) 0.055(4) 0.090(5) 0.021(4) -0.071(5) -0.045(4)
C17 0.145(8) 0.195(10) 0.062(5) -0.057(6) 0.039(5) -0.130(8)
C13 0.110(6) 0.050(4) 0.136(8) -0.055(5) -0.012(5) -0.012(4)

loop_
_atom_type_symbol
_atom_type_description
_atom_type_scat_dispersion_real
_atom_type_scat_dispersion_imag
_atom_type_scat_source
C C 0.0033 0.0016 'International Tables Vol C Tables 4.2.6.8 and 6.1.1.4'
H H 0.0000 0.0000 'International Tables Vol C Tables 4.2.6.8 and 6.1.1.4'
N N 0.0061 0.0033 'International Tables Vol C Tables 4.2.6.8 and 6.1.1.4'
O O 0.0106 0.0060 'International Tables Vol C Tables 4.2.6.8 and 6.1.1.4'
W W -0.8490 6.8722 'International Tables Vol C Tables 4.2.6.8 and 6.1.1.4'

loop_
_geom_angle_atom_site_label_1
_geom_angle_atom_site_label_2
_geom_angle_atom_site_label_3
_geom_angle
N1 W1 O1 104.81(14)
N1 W1 O2 107.29(14)
O1 W1 O2 98.89(11)
N1 W1 C2 97.51(17)
O1 W1 C2 104.04(15)
O2 W1 C2 140.43(14)
N1 W1 C1 102.79(16)
O1 W1 C1 151.13(14)
O2 W1 C1 80.71(14)
C2 W1 C1 63.76(16)
N1 W1 O3 168.63(13)
O1 W1 O3 80.68(10)
O2 W1 O3 81.26(10)
C2 W1 O3 71.34(14)
C1 W1 O3 70.68(13)
C26 C27 C22 119.6(4)
C26 C27 C28 118.8(4)
C22 C27 C28 121.5(4)
C22 O1 W1 125.1(2)
C7 O3 C4 109.1(3)
C7 O3 W1 124.9(2)
C4 O3 W1 108.7(2)
C33 O2 W1 112.9(2)
C10 N1 W1 176.0(3)
C24 C23 C22 115.7(4)
C24 C23 C34 121.3(4)
C22 C23 C34 123.1(4)
O2 C33 C28 118.1(4)
O2 C33 C32 120.3(4)
C28 C33 C32 121.6(4)
C25 C26 C27 119.0(4)
C25 C26 C39 120.8(4)
C27 C26 C39 120.1(4)
C23 C24 C25 124.0(4)
O1 C22 C27 116.3(4)
O1 C22 C23 122.3(3)
C27 C22 C23 121.4(4)
C30 C29 C28 118.6(4)
C30 C29 C40 121.1(4)
C28 C29 C40 120.3(4)
O3 C4 C5 103.6(3)
O3 C4 C3 104.3(3)
C5 C4 C3 121.1(4)
C33 C28 C29 119.8(4)
C33 C28 C27 121.6(4)
C29 C28 C27 118.4(4)
C3 C1 W1 91.8(2)
C26 C25 C24 119.3(4)
C26 C25 C38 121.1(4)
C24 C25 C38 119.5(4)
C6 C5 C9 127.1(5)
C6 C5 C4 110.2(4)
C9 C5 C4 122.6(4)
N1 C10 C15 118.5(4)
N1 C10 C11 118.9(4)
C15 C10 C11 122.5(5)
C31 C30 C29 119.6(4)
C31 C30 C41 118.5(4)
C29 C30 C41 121.9(5)
C5 C6 C7 112.3(4)
C4 C3 C2 106.3(4)
C4 C3 C8 112.9(4)
C2 C3 C8 113.7(4)
C4 C3 C1 108.0(4)
C2 C3 C1 97.4(3)
C8 C3 C1 117.0(4)
C3 C2 W1 94.0(3)
C31 C32 C33 115.6(4)
C31 C32 C42 122.0(4)
C33 C32 C42 122.4(4)
C32 C42 C43 110.8(4)
C32 C42 C44 110.4(4)
C43 C42 C44 109.1(4)
C32 C42 C45 111.4(4)
C43 C42 C45 108.4(4)
C44 C42 C45 106.7(4)
C30 C31 C32 124.2(4)
C36 C34 C37 108.4(4)
C36 C34 C35 110.4(5)
C37 C34 C35 107.2(4)
C36 C34 C23 110.2(4)
C37 C34 C23 111.3(4)
C35 C34 C23 109.3(4)
C14 C15 C10 117.6(6)
C14 C15 C19 121.7(6)
C10 C15 C19 120.6(4)
O3 C7 C6 104.1(4)
C12 C11 C10 117.2(6)
C12 C11 C16 120.0(6)
C10 C11 C16 122.7(5)
C18 C16 C11 112.2(5)
C18 C16 C17 110.9(6)
C11 C16 C17 113.1(7)
C13 C12 C11 120.8(7)
C20 C19 C21 112.7(6)
C20 C19 C15 109.8(5)
C21 C19 C15 112.6(6)
C13 C14 C15 120.9(7)
C14 C13 C12 120.9(6)

loop_
_geom_bond_atom_site_label_1
_geom_bond_atom_site_label_2
_geom_bond_distance
W1 N1 1.739(3)
W1 O1 1.936(3)
W1 O2 1.975(3)
W1 C2 2.159(4)
W1 C1 2.204(4)
W1 O3 2.381(3)
C27 C26 1.403(6)
C27 C22 1.404(6)
C27 C28 1.502(6)
O1 C22 1.374(5)
O3 C7 1.464(5)
O3 C4 1.476(5)
O2 C33 1.380(5)
N1 C10 1.398(6)
C23 C24 1.382(6)
C23 C22 1.406(6)
C23 C34 1.538(6)
C33 C28 1.399(6)
C33 C32 1.417(6)
C26 C25 1.386(6)
C26 C39 1.507(6)
C24 C25 1.386(6)
C29 C30 1.390(6)
C29 C28 1.420(6)
C29 C40 1.501(6)
C4 C5 1.499(7)
C4 C3 1.517(6)
C1 C3 1.541(6)
C25 C38 1.514(6)
C5 C6 1.319(7)
C5 C9 1.493(7)
C10 C15 1.402(7)
C10 C11 1.409(7)
C30 C31 1.387(7)
C30 C41 1.524(7)
C6 C7 1.469(7)
C3 C2 1.526(6)
C3 C8 1.532(6)
C32 C31 1.389(7)
C32 C42 1.527(7)
C42 C43 1.534(7)
C42 C44 1.540(7)
C42 C45 1.542(7)
C37 C34 1.521(6)
C34 C36 1.517(7)
C34 C35 1.533(7)
C15 C14 1.395(8)
C15 C19 1.525(8)
C11 C12 1.402(8)
C11 C16 1.500(9)
C16 C18 1.487(10)
C16 C17 1.537(9)
C12 C13 1.382(12)
C19 C20 1.503(9)
C19 C21 1.519(8)
C14 C13 1.380(12)

loop_
_geom_torsion_atom_site_label_1
_geom_torsion_atom_site_label_2
_geom_torsion_atom_site_label_3
_geom_torsion_atom_site_label_4
_geom_torsion
N1 W1 O1 C22 -143.9(3)
O2 W1 O1 C22 -33.3(3)
C2 W1 O1 C22 114.2(3)
C1 W1 O1 C22 53.6(4)
O3 W1 O1 C22 46.2(3)
N1 W1 O3 C7 151.0(6)
O1 W1 O3 C7 -89.2(3)
O2 W1 O3 C7 11.4(3)
C2 W1 O3 C7 162.5(3)
C1 W1 O3 C7 94.5(3)
N1 W1 O3 C4 19.9(7)
O1 W1 O3 C4 139.7(3)
O2 W1 O3 C4 -119.7(3)
C2 W1 O3 C4 31.4(3)
C1 W1 O3 C4 -36.5(3)
N1 W1 O2 C33 54.6(3)
O1 W1 O2 C33 -54.1(3)
C2 W1 O2 C33 -179.1(3)
C1 W1 O2 C33 155.2(3)
O3 W1 O2 C33 -133.1(3)
O1 W1 N1 C10 49(5)
O2 W1 N1 C10 -56(5)
C2 W1 N1 C10 155(5)
C1 W1 N1 C10 -140(5)
O3 W1 N1 C10 166(4)
W1 O2 C33 C28 67.0(4)
W1 O2 C33 C32 -115.0(3)
C22 C27 C26 C25 -3.3(6)
C28 C27 C26 C25 172.5(4)
C22 C27 C26 C39 173.7(4)
C28 C27 C26 C39 -10.4(6)
C22 C23 C24 C25 1.6(6)
C34 C23 C24 C25 -177.0(4)
W1 O1 C22 C27 56.7(4)
W1 O1 C22 C23 -123.7(3)
C26 C27 C22 O1 -169.2(3)
C28 C27 C22 O1 15.0(5)
C26 C27 C22 C23 11.2(6)
C28 C27 C22 C23 -164.6(4)
C24 C23 C22 O1 170.3(4)
C34 C23 C22 O1 -11.1(6)
C24 C23 C22 C27 -10.1(6)
C34 C23 C22 C27 168.5(4)
C7 O3 C4 C5 -8.4(4)
W1 O3 C4 C5 130.7(3)
C7 O3 C4 C3 -136.0(4)
W1 O3 C4 C3 3.1(4)
O2 C33 C28 C29 -171.7(4)
C32 C33 C28 C29 10.4(6)
O2 C33 C28 C27 14.6(6)
C32 C33 C28 C27 -163.3(4)
C30 C29 C28 C33 -5.6(6)
C40 C29 C28 C33 174.3(4)
C30 C29 C28 C27 168.3(4)
C40 C29 C28 C27 -11.8(6)
C26 C27 C28 C33 105.4(5)
C22 C27 C28 C33 -78.8(5)
C26 C27 C28 C29 -68.4(5)
C22 C27 C28 C29 107.4(5)
N1 W1 C1 C3 -115.4(3)
O1 W1 C1 C3 47.2(4)
O2 W1 C1 C3 138.8(3)
C2 W1 C1 C3 -23.3(3)
O3 W1 C1 C3 54.9(2)
C27 C26 C25 C24 -4.9(6)
C39 C26 C25 C24 178.1(4)
C27 C26 C25 C38 177.9(4)
C39 C26 C25 C38 0.9(6)
C23 C24 C25 C26 5.9(7)
C23 C24 C25 C38 -176.9(4)
O3 C4 C5 C6 5.7(5)
C3 C4 C5 C6 121.9(5)
O3 C4 C5 C9 -178.2(5)
C3 C4 C5 C9 -62.0(7)
W1 N1 C10 C15 -29(5)
W1 N1 C10 C11 151(4)
C28 C29 C30 C31 -1.5(6)
C40 C29 C30 C31 178.6(4)
C28 C29 C30 C41 179.3(4)
C40 C29 C30 C41 -0.6(7)
C9 C5 C6 C7 -176.6(5)
C4 C5 C6 C7 -0.8(6)
O3 C4 C3 C2 -53.7(4)
C5 C4 C3 C2 -169.6(4)
O3 C4 C3 C8 -179.0(4)
C5 C4 C3 C8 65.1(6)
O3 C4 C3 C1 50.0(4)
C5 C4 C3 C1 -65.9(5)
W1 C1 C3 C4 -79.4(3)
W1 C1 C3 C2 30.4(3)
W1 C1 C3 C8 151.9(4)
C4 C3 C2 W1 80.1(3)
C8 C3 C2 W1 -155.1(4)
C1 C3 C2 W1 -31.2(3)
N1 W1 C2 C3 124.2(3)
O1 W1 C2 C3 -128.4(3)
O2 W1 C2 C3 -4.9(4)
C1 W1 C2 C3 23.6(3)
O3 W1 C2 C3 -53.6(3)
O2 C33 C32 C31 174.6(4)
C28 C33 C32 C31 -7.5(6)
O2 C33 C32 C42 -8.3(6)
C28 C33 C32 C42 169.7(4)
C31 C32 C42 C43 -111.2(5)
C33 C32 C42 C43 71.8(5)
C31 C32 C42 C44 127.9(5)
C33 C32 C42 C44 -49.1(6)
C31 C32 C42 C45 9.6(6)
C33 C32 C42 C45 -167.4(4)
C29 C30 C31 C32 4.3(7)
C41 C30 C31 C32 -176.4(5)
C33 C32 C31 C30 0.1(7)
C42 C32 C31 C30 -177.1(4)
C24 C23 C34 C36 -107.2(5)
C22 C23 C34 C36 74.3(6)
C24 C23 C34 C37 13.1(6)
C22 C23 C34 C37 -165.4(4)
C24 C23 C34 C35 131.3(5)
C22 C23 C34 C35 -47.2(6)
N1 C10 C15 C14 177.3(5)
C11 C10 C15 C14 -2.1(8)
N1 C10 C15 C19 -5.2(7)
C11 C10 C15 C19 175.5(5)
C4 O3 C7 C6 8.1(5)
W1 O3 C7 C6 -122.9(3)
C5 C6 C7 O3 -4.5(6)
N1 C10 C11 C12 -177.0(5)
C15 C10 C11 C12 2.4(8)
N1 C10 C11 C16 6.4(8)
C15 C10 C11 C16 -174.3(5)
C12 C11 C16 C18 -77.7(8)
C10 C11 C16 C18 98.9(6)
C12 C11 C16 C17 48.7(8)
C10 C11 C16 C17 -134.8(6)
C10 C11 C12 C13 -1.8(10)
C16 C11 C12 C13 175.0(7)
C14 C15 C19 C20 92.1(7)
C10 C15 C19 C20 -85.4(6)
C14 C15 C19 C21 -34.4(8)
C10 C15 C19 C21 148.1(5)
C10 C15 C14 C13 1.2(10)
C19 C15 C14 C13 -176.4(7)
C15 C14 C13 C12 -0.6(13)
C11 C12 C13 C14 0.9(13)
